data_4035379
loop_
_publ_author_name
'Das, Kalicharan'
'Mondal, Avijit'
'Srimani, Dipankar'

_publ_section_title
;
 Selective Synthesis of 2-Substituted and 1,2-Disubstituted Benzimidazoles
 Directly from Aromatic Diamines and Alcohols Catalyzed by Molecularly
 Defined Nonphosphine Manganese(I) Complex.
;
_journal_issue 16
_journal_name_full 'The Journal of organic chemistry'
_journal_page_first 9553
_journal_page_last 9560
_journal_paper_doi 10.1021/acs.joc.8b01316
_journal_volume 83
_journal_year 2018
_chemical_formula_sum 'C13 H16 Br Mn N2 O3 S'
_chemical_formula_weight 415.19
_space_group_IT_number 14
_space_group_name_Hall '-P 2ybc'
_space_group_name_H-M_alt 'P 1 21/c 1'
_symmetry_cell_setting monoclinic
_symmetry_space_group_name_H-M 'P 1 21/c 1'
_atom_sites_solution_hydrogens geom
_atom_sites_solution_primary direct
_atom_sites_solution_secondary difmap
_audit_creation_method SHELXL-97
_cell_angle_alpha 90.00
_cell_angle_beta 96.629(18)
_cell_angle_gamma 90.00
_cell_formula_units_Z 4
_cell_length_a 7.9663(16)
_cell_length_b 14.830(3)
_cell_length_c 14.187(2)
_cell_measurement_reflns_used 734
_cell_measurement_temperature 293(2)
_cell_measurement_theta_max 21.0360
_cell_measurement_theta_min 3.7670
_cell_volume 1664.9(5)
_computing_cell_refinement NA
_computing_data_collection NA
_computing_data_reduction NA
_computing_structure_refinement 'SHELXL-97 (Sheldrick, 1997)'
_computing_structure_solution 'SHELXS-97 (Sheldrick, 1990)'
_diffrn_ambient_temperature 293(2)
_diffrn_detector_area_resol_mean 16.2760
_diffrn_measured_fraction_theta_full 0.9963
_diffrn_measured_fraction_theta_max 0.8816
_diffrn_measurement_device_type 'SuperNova, Single source at offset, Eos'
_diffrn_radiation_monochromator graphite
_diffrn_radiation_source 'fine-focus sealed tube'
_diffrn_radiation_type MoK\a
_diffrn_radiation_wavelength 0.71073
_diffrn_reflns_av_R_equivalents 0.1090
_diffrn_reflns_av_sigmaI/netI 0.1978
_diffrn_reflns_limit_h_max 9
_diffrn_reflns_limit_h_min -5
_diffrn_reflns_limit_k_max 8
_diffrn_reflns_limit_k_min -17
_diffrn_reflns_limit_l_max 16
_diffrn_reflns_limit_l_min -16
_diffrn_reflns_number 6005
_diffrn_reflns_theta_full 26.3154
_diffrn_reflns_theta_max 24.50
_diffrn_reflns_theta_min 2.92
_diffrn_standards_number 7522
_exptl_absorpt_coefficient_mu 3.327
_exptl_absorpt_correction_T_max 1.00000
_exptl_absorpt_correction_T_min 0.29978
_exptl_absorpt_correction_type multi-scan
_exptl_crystal_colour yellow
_exptl_crystal_density_diffrn 1.656
_exptl_crystal_density_method 'not measured'
_exptl_crystal_description dumble
_exptl_crystal_F_000 832
_exptl_crystal_size_max 0.36
_exptl_crystal_size_mid 0.34
_exptl_crystal_size_min 0.32
_refine_diff_density_max 0.973
_refine_diff_density_min -0.500
_refine_diff_density_rms 0.120
_refine_ls_extinction_method none
_refine_ls_goodness_of_fit_ref 0.903
_refine_ls_hydrogen_treatment mixed
_refine_ls_matrix_type full
_refine_ls_number_parameters 191
_refine_ls_number_reflns 2766
_refine_ls_number_restraints 0
_refine_ls_restrained_S_all 0.903
_refine_ls_R_factor_all 0.2034
_refine_ls_R_factor_gt 0.0923
_refine_ls_shift/su_max 0.000
_refine_ls_shift/su_mean 0.000
_refine_ls_structure_factor_coef Fsqd
_refine_ls_weighting_details 'calc w=1/[\s^2^(Fo^2^)+(0.0040P)^2^+25.0000P] where P=(Fo^2^+2Fc^2^)/3'
_refine_ls_weighting_scheme calc
_refine_ls_wR_factor_gt 0.1579
_refine_ls_wR_factor_ref 0.2151
_reflns_number_gt 1123
_reflns_number_total 2766
_reflns_threshold_expression >2sigma(I)
_cod_data_source_file jo8b01316_si_002.cif
_cod_data_source_block exp_4204
_cod_database_code 4035379

loop_
_symmetry_equiv_pos_as_xyz
'x, y, z'
'-x, y+1/2, -z+1/2'
'-x, -y, -z'
'x, -y-1/2, z-1/2'

loop_
_atom_site_label
_atom_site_type_symbol
_atom_site_fract_x
_atom_site_fract_y
_atom_site_fract_z
_atom_site_U_iso_or_equiv
_atom_site_adp_type
_atom_site_occupancy
_atom_site_symmetry_multiplicity
_atom_site_calc_flag
_atom_site_refinement_flags
Br1 Br 0.1203(3) 0.19070(12) 0.57835(12) 0.0836(7) Uani 1 1 d .
Mn1 Mn 0.3729(3) 0.46442(15) 0.67897(14) 0.0533(7) Uani 1 1 d .
S1 S 0.2179(6) 0.5674(3) 0.7614(2) 0.0597(11) Uani 1 1 d .
N1 N 0.4837(16) 0.4353(8) 0.8143(7) 0.055(3) Uani 1 1 d .
O3 O 0.5875(17) 0.3306(8) 0.5987(9) 0.093(4) Uani 1 1 d .
N2 N 0.1976(17) 0.3707(8) 0.7182(8) 0.061(3) Uani 1 1 d .
H10 H 0.1725 0.3327 0.6682 0.073 Uiso 1 1 calc R
O2 O 0.6116(16) 0.6057(8) 0.6394(8) 0.084(4) Uani 1 1 d .
O1 O 0.1840(15) 0.5006(9) 0.4907(7) 0.092(4) Uani 1 1 d .
C12 C 0.519(2) 0.5475(11) 0.6552(10) 0.062(4) Uani 1 1 d .
C5 C 0.421(2) 0.3606(10) 0.8537(9) 0.055(4) Uani 1 1 d .
C4 C 0.492(2) 0.3313(10) 0.9416(9) 0.064(5) Uani 1 1 d .
H4 H 0.4456 0.2829 0.9710 0.077 Uiso 1 1 calc R
C6 C 0.285(2) 0.3157(11) 0.7986(11) 0.074(5) Uani 1 1 d .
H9A H 0.2022 0.2981 0.8402 0.089 Uiso 1 1 calc R
H9B H 0.3282 0.2610 0.7727 0.089 Uiso 1 1 calc R
C2 C 0.693(2) 0.4492(11) 0.9444(10) 0.069(5) Uani 1 1 d .
H6 H 0.7867 0.4794 0.9748 0.083 Uiso 1 1 calc R
C1 C 0.615(2) 0.4787(12) 0.8592(9) 0.064(5) Uani 1 1 d .
H7 H 0.6554 0.5303 0.8320 0.077 Uiso 1 1 calc R
C3 C 0.630(2) 0.3728(12) 0.9845(10) 0.068(5) Uani 1 1 d .
H5 H 0.6829 0.3504 1.0415 0.081 Uiso 1 1 calc R
C11 C 0.261(2) 0.4857(10) 0.5652(11) 0.067(5) Uani 1 1 d .
C9 C 0.076(2) 0.6375(11) 0.6833(11) 0.074(5) Uani 1 1 d .
H14A H 0.0137 0.6005 0.6347 0.089 Uiso 1 1 calc R
H14B H -0.0050 0.6669 0.7193 0.089 Uiso 1 1 calc R
C10 C 0.180(2) 0.7082(10) 0.6373(12) 0.090(6) Uani 1 1 d .
H15A H 0.1073 0.7420 0.5915 0.134 Uiso 1 1 calc R
H15B H 0.2658 0.6787 0.6064 0.134 Uiso 1 1 calc R
H15C H 0.2319 0.7482 0.6852 0.134 Uiso 1 1 calc R
C7 C 0.039(2) 0.4121(12) 0.7386(12) 0.077(5) Uani 1 1 d .
H11A H -0.0241 0.4330 0.6800 0.093 Uiso 1 1 calc R
H11B H -0.0296 0.3677 0.7669 0.093 Uiso 1 1 calc R
C8 C 0.073(2) 0.4877(10) 0.8033(10) 0.069(5) Uani 1 1 d .
H12A H 0.1204 0.4651 0.8649 0.083 Uiso 1 1 calc R
H12B H -0.0321 0.5181 0.8112 0.083 Uiso 1 1 calc R
C13 C 0.499(3) 0.3803(11) 0.6313(11) 0.074(5) Uani 1 1 d .

loop_
_atom_site_aniso_label
_atom_site_aniso_U_11
_atom_site_aniso_U_22
_atom_site_aniso_U_33
_atom_site_aniso_U_23
_atom_site_aniso_U_13
_atom_site_aniso_U_12
Br1 0.1117(17) 0.0695(12) 0.0707(11) -0.0049(9) 0.0149(10) -0.0026(12)
Mn1 0.0696(16) 0.0494(14) 0.0420(12) -0.0034(10) 0.0110(11) 0.0010(13)
S1 0.079(3) 0.057(3) 0.045(2) -0.0020(18) 0.0132(19) 0.003(2)
N1 0.070(9) 0.051(8) 0.046(7) -0.014(6) 0.015(6) -0.006(7)
O3 0.114(12) 0.065(8) 0.104(10) -0.026(7) 0.029(8) 0.000(8)
N2 0.081(10) 0.038(7) 0.065(8) 0.006(6) 0.010(7) -0.001(7)
O2 0.111(11) 0.075(8) 0.073(7) -0.002(7) 0.039(7) -0.012(8)
O1 0.094(10) 0.132(12) 0.048(6) 0.002(7) -0.006(6) 0.008(8)
C12 0.085(13) 0.058(11) 0.042(8) -0.006(8) 0.010(8) 0.005(10)
C5 0.072(12) 0.046(9) 0.047(8) 0.005(7) 0.006(8) -0.010(9)
C4 0.096(14) 0.058(10) 0.041(8) 0.006(8) 0.021(9) 0.009(10)
C6 0.093(14) 0.064(12) 0.065(10) 0.005(9) 0.014(10) -0.008(11)
C2 0.085(13) 0.072(12) 0.053(9) -0.022(9) 0.018(9) -0.016(10)
C1 0.071(12) 0.095(13) 0.027(7) -0.020(8) 0.008(7) 0.002(10)
C3 0.071(13) 0.087(14) 0.043(8) 0.001(9) 0.000(8) 0.002(11)
C11 0.095(14) 0.057(11) 0.055(9) -0.001(8) 0.030(9) 0.007(10)
C9 0.059(12) 0.086(13) 0.074(11) -0.003(10) -0.006(9) 0.020(10)
C10 0.128(18) 0.042(10) 0.104(14) 0.018(10) 0.038(13) 0.011(11)
C7 0.049(11) 0.089(14) 0.093(12) 0.028(11) 0.000(9) -0.012(10)
C8 0.098(15) 0.049(10) 0.063(10) 0.007(8) 0.023(9) -0.015(10)
C13 0.115(17) 0.047(10) 0.058(10) -0.006(8) 0.007(10) -0.003(11)

loop_
_atom_type_symbol
_atom_type_description
_atom_type_scat_dispersion_real
_atom_type_scat_dispersion_imag
_atom_type_scat_source
C C 0.0033 0.0016 'International Tables Vol C Tables 4.2.6.8 and 6.1.1.4'
H H 0.0000 0.0000 'International Tables Vol C Tables 4.2.6.8 and 6.1.1.4'
Br Br -0.2901 2.4595 'International Tables Vol C Tables 4.2.6.8 and 6.1.1.4'
Mn Mn 0.3368 0.7283 'International Tables Vol C Tables 4.2.6.8 and 6.1.1.4'
N N 0.0061 0.0033 'International Tables Vol C Tables 4.2.6.8 and 6.1.1.4'
O O 0.0106 0.0060 'International Tables Vol C Tables 4.2.6.8 and 6.1.1.4'
S S 0.1246 0.1234 'International Tables Vol C Tables 4.2.6.8 and 6.1.1.4'

loop_
_geom_angle_atom_site_label_1
_geom_angle_atom_site_label_2
_geom_angle_atom_site_label_3
_geom_angle
C12 Mn1 C11 88.5(7)
C12 Mn1 C13 90.3(8)
C11 Mn1 C13 91.4(7)
C12 Mn1 N1 96.0(6)
C11 Mn1 N1 175.1(7)
C13 Mn1 N1 90.5(6)
C12 Mn1 N2 175.2(6)
C11 Mn1 N2 94.5(6)
C13 Mn1 N2 93.3(7)
N1 Mn1 N2 80.8(5)
C12 Mn1 S1 92.1(5)
C11 Mn1 S1 95.6(5)
C13 Mn1 S1 172.6(5)
N1 Mn1 S1 82.3(3)
N2 Mn1 S1 83.9(4)
C8 S1 C9 101.5(8)
C8 S1 Mn1 97.5(5)
C9 S1 Mn1 113.2(5)
C1 N1 C5 120.3(13)
C1 N1 Mn1 125.0(10)
C5 N1 Mn1 114.5(10)
C7 N2 C6 114.3(12)
C7 N2 Mn1 113.1(9)
C6 N2 Mn1 107.3(10)
C7 N2 H10 107.3
C6 N2 H10 107.3
Mn1 N2 H10 107.3
O2 C12 Mn1 177.4(15)
N1 C5 C4 119.5(14)
N1 C5 C6 116.5(13)
C4 C5 C6 123.9(14)
C3 C4 C5 119.8(15)
C3 C4 H4 120.1
C5 C4 H4 120.1
C5 C6 N2 114.8(13)
C5 C6 H9A 108.6
N2 C6 H9A 108.6
C5 C6 H9B 108.6
N2 C6 H9B 108.6
H9A C6 H9B 107.6
C1 C2 C3 118.3(16)
C1 C2 H6 120.9
C3 C2 H6 120.9
N1 C1 C2 121.5(16)
N1 C1 H7 119.3
C2 C1 H7 119.3
C4 C3 C2 120.4(15)
C4 C3 H5 119.8
C2 C3 H5 119.8
O1 C11 Mn1 178.6(15)
C10 C9 S1 108.8(12)
C10 C9 H14A 109.9
S1 C9 H14A 109.9
C10 C9 H14B 109.9
S1 C9 H14B 109.9
H14A C9 H14B 108.3
C9 C10 H15A 109.5
C9 C10 H15B 109.5
H15A C10 H15B 109.5
C9 C10 H15C 109.5
H15A C10 H15C 109.5
H15B C10 H15C 109.5
C8 C7 N2 110.1(14)
C8 C7 H11A 109.6
N2 C7 H11A 109.6
C8 C7 H11B 109.6
N2 C7 H11B 109.6
H11A C7 H11B 108.2
C7 C8 S1 112.3(11)
C7 C8 H12A 109.1
S1 C8 H12A 109.1
C7 C8 H12B 109.1
S1 C8 H12B 109.1
H12A C8 H12B 107.9
O3 C13 Mn1 175.3(16)

loop_
_geom_bond_atom_site_label_1
_geom_bond_atom_site_label_2
_geom_bond_distance
Mn1 C12 1.753(19)
Mn1 C11 1.780(17)
Mn1 C13 1.782(19)
Mn1 N1 2.064(11)
Mn1 N2 2.091(12)
Mn1 S1 2.358(4)
S1 C8 1.800(15)
S1 C9 1.816(15)
N1 C1 1.330(18)
N1 C5 1.363(16)
O3 C13 1.154(18)
N2 C7 1.465(19)
N2 C6 1.506(18)
N2 H10 0.9100
O2 C12 1.174(17)
O1 C11 1.180(17)
C5 C4 1.380(18)
C5 C6 1.424(19)
C4 C3 1.34(2)
C4 H4 0.9300
C6 H9A 0.9700
C6 H9B 0.9700
C2 C1 1.366(19)
C2 C3 1.39(2)
C2 H6 0.9300
C1 H7 0.9300
C3 H5 0.9300
C9 C10 1.53(2)
C9 H14A 0.9700
C9 H14B 0.9700
C10 H15A 0.9600
C10 H15B 0.9600
C10 H15C 0.9600
C7 C8 1.45(2)
C7 H11A 0.9700
C7 H11B 0.9700
C8 H12A 0.9700
C8 H12B 0.9700
